data_4066841
loop_
_publ_author_name
'Zhang, Xiaoming'
'Emge, Thomas J.'
'Hultzsch, Kai C.'

_publ_section_title
;
 Intramolecular Aminoalkene Hydroamination Catalyzed by Magnesium
 Complexes Containing Multidentate Phenoxyamine Ligands
;
_journal_issue 22
_journal_name_full Organometallics
_journal_page_first 5871
_journal_paper_doi 10.1021/om100675c
_journal_volume 29
_journal_year 2010
_chemical_formula_moiety 'C42 H59 Mg N3 O Si'
_chemical_formula_sum 'C42 H59 Mg N3 O Si'
_chemical_formula_weight 674.32
_chemical_name_systematic
; 
 ? 
;
_space_group_IT_number 14
_symmetry_cell_setting monoclinic
_symmetry_space_group_name_Hall '-P 2ybc'
_symmetry_space_group_name_H-M 'P 1 21/c 1'
_atom_sites_solution_hydrogens geom
_atom_sites_solution_primary direct
_atom_sites_solution_secondary difmap
_audit_creation_method SHELXL-97
_cell_angle_alpha 90.00
_cell_angle_beta 94.550(1)
_cell_angle_gamma 90.00
_cell_formula_units_Z 4
_cell_length_a 10.7798(7)
_cell_length_b 14.4804(9)
_cell_length_c 25.3779(15)
_cell_measurement_reflns_used 4826
_cell_measurement_temperature 100(2)
_cell_measurement_theta_max 26.39
_cell_measurement_theta_min 2.54
_cell_volume 3948.9(4)
_computing_cell_refinement 'Bruker SAINT'
_computing_data_collection 'Bruker SMART'
_computing_data_reduction 'Bruker SAINT'
_computing_molecular_graphics 'Bruker SHELXTL'
_computing_publication_material 'Bruker SHELXTL'
_computing_structure_refinement 'SHELXL-97 (Sheldrick, 2008)'
_computing_structure_solution 'SHELXS-97 (Sheldrick, 2008)'
_diffrn_ambient_temperature 100(2)
_diffrn_measured_fraction_theta_full 0.999
_diffrn_measured_fraction_theta_max 0.999
_diffrn_measurement_device_type 'Bruker SMART APEX CCD'
_diffrn_measurement_method '\f and \w scans'
_diffrn_radiation_monochromator graphite
_diffrn_radiation_source 'fine-focus sealed tube'
_diffrn_radiation_type MoK\a
_diffrn_radiation_wavelength 0.71073
_diffrn_reflns_av_R_equivalents 0.0000
_diffrn_reflns_av_sigmaI/netI 0.0374
_diffrn_reflns_limit_h_max 13
_diffrn_reflns_limit_h_min -13
_diffrn_reflns_limit_k_max 18
_diffrn_reflns_limit_k_min 0
_diffrn_reflns_limit_l_max 31
_diffrn_reflns_limit_l_min 0
_diffrn_reflns_number 8110
_diffrn_reflns_theta_full 26.41
_diffrn_reflns_theta_max 26.41
_diffrn_reflns_theta_min 1.90
_exptl_absorpt_coefficient_mu 0.110
_exptl_absorpt_correction_T_max 0.995
_exptl_absorpt_correction_T_min 0.974
_exptl_absorpt_correction_type multi-scan
_exptl_absorpt_process_details 'Bruker SAINT (TWINABS)'
_exptl_crystal_colour colourless
_exptl_crystal_density_diffrn 1.134
_exptl_crystal_density_method 'not measured'
_exptl_crystal_description plate
_exptl_crystal_F_000 1464
_exptl_crystal_size_max 0.24
_exptl_crystal_size_mid 0.06
_exptl_crystal_size_min 0.04
_refine_diff_density_max 0.377
_refine_diff_density_min -0.319
_refine_diff_density_rms 0.051
_refine_ls_extinction_method none
_refine_ls_goodness_of_fit_ref 1.008
_refine_ls_hydrogen_treatment constr
_refine_ls_matrix_type full
_refine_ls_number_parameters 470
_refine_ls_number_reflns 8110
_refine_ls_number_restraints 63
_refine_ls_restrained_S_all 1.013
_refine_ls_R_factor_all 0.0711
_refine_ls_R_factor_gt 0.0518
_refine_ls_shift/su_max 0.001
_refine_ls_shift/su_mean 0.000
_refine_ls_structure_factor_coef Fsqd
_refine_ls_weighting_details 'calc w=1/[\s^2^(Fo^2^)+(0.0430P)^2^+4.4000P] where P=(Fo^2^+2Fc^2^)/3'
_refine_ls_weighting_scheme calc
_refine_ls_wR_factor_gt 0.1159
_refine_ls_wR_factor_ref 0.1236
_reflns_number_gt 6294
_reflns_number_total 8110
_reflns_threshold_expression >2sigma(I)
_cod_data_source_file om100675c_si_002.cif
_cod_data_source_block zxm3021
_cod_depositor_comments
;
The following automatic conversions were performed:

'_symmetry_cell_setting' value 'Monoclinic' changed to 'monoclinic'
according to /home/saulius/struct/CIF-dictionaries/cif_core.dic
dictionary named 'cif_core.dic' version 2.4.1 from 2010-06-29.

Automatic conversion script
Id: cif_fix_values 1715 2011-07-08 13:25:40Z adriana 
;
_cod_original_sg_symbol_H-M P2(1)/c
_cod_database_code 4066841

loop_
_symmetry_equiv_pos_as_xyz
'x, y, z'
'-x, y+1/2, -z+1/2'
'-x, -y, -z'
'x, -y-1/2, z-1/2'

loop_
_atom_site_label
_atom_site_type_symbol
_atom_site_fract_x
_atom_site_fract_y
_atom_site_fract_z
_atom_site_U_iso_or_equiv
_atom_site_adp_type
_atom_site_occupancy
_atom_site_symmetry_multiplicity
_atom_site_calc_flag
_atom_site_refinement_flags
_atom_site_disorder_assembly
_atom_site_disorder_group
Mg1 Mg 0.57409(6) 0.94588(5) 0.13677(3) 0.01877(16) Uani 1 1 d . . .
Si1 Si 0.28093(5) 0.95616(4) 0.27396(2) 0.01632(13) Uani 1 1 d . . .
O1 O 0.49196(13) 0.95914(10) 0.20071(5) 0.0188(3) Uani 1 1 d . . .
N1 N 0.70930(15) 0.85529(12) 0.17815(6) 0.0174(4) Uani 1 1 d . . .
N2 N 0.46528(17) 0.83919(13) 0.09669(7) 0.0237(4) Uani 1 1 d . . .
N3 N 0.90737(18) 0.82713(15) 0.03856(7) 0.0302(5) Uani 1 1 d . . .
C1 C 0.45213(18) 0.96314(13) 0.29120(8) 0.0168(4) Uani 1 1 d . . .
C2 C 0.53405(18) 0.95154(13) 0.25073(8) 0.0168(4) Uani 1 1 d . . .
C3 C 0.66026(18) 0.92885(13) 0.26569(8) 0.0170(4) Uani 1 1 d . . .
C4 C 0.70134(19) 0.92454(14) 0.31893(8) 0.0194(4) Uani 1 1 d . A .
H4 H 0.7856 0.9083 0.3282 0.023 Uiso 1 1 calc R . .
C5 C 0.62429(19) 0.94297(14) 0.35940(8) 0.0201(4) Uani 1 1 d . . .
C6 C 0.49978(19) 0.96033(14) 0.34398(8) 0.0189(4) Uani 1 1 d . A .
H6 H 0.4444 0.9708 0.3707 0.023 Uiso 1 1 calc R . .
C7 C 0.25389(19) 0.83665(14) 0.24633(8) 0.0185(4) Uani 1 1 d . . .
C8 C 0.3300(2) 0.76388(14) 0.26582(8) 0.0217(4) Uani 1 1 d . . .
H8 H 0.3949 0.7763 0.2925 0.026 Uiso 1 1 calc R . .
C9 C 0.3133(2) 0.67433(15) 0.24728(9) 0.0251(5) Uani 1 1 d . . .
H9 H 0.3661 0.6262 0.2612 0.030 Uiso 1 1 calc R . .
C10 C 0.2194(2) 0.65527(15) 0.20832(9) 0.0272(5) Uani 1 1 d . . .
H10 H 0.2080 0.5941 0.1953 0.033 Uiso 1 1 calc R . .
C11 C 0.1422(2) 0.72573(15) 0.18839(9) 0.0266(5) Uani 1 1 d . . .
H11 H 0.0774 0.7128 0.1618 0.032 Uiso 1 1 calc R . .
C12 C 0.15979(19) 0.81526(15) 0.20732(8) 0.0218(4) Uani 1 1 d . . .
H12 H 0.1064 0.8630 0.1933 0.026 Uiso 1 1 calc R . .
C13 C 0.20386(18) 0.96221(16) 0.33805(8) 0.0216(4) Uani 1 1 d . . .
C14 C 0.1893(2) 0.88358(18) 0.36854(9) 0.0323(5) Uani 1 1 d . . .
H14 H 0.2116 0.8251 0.3552 0.039 Uiso 1 1 calc R . .
C15 C 0.1430(3) 0.8887(2) 0.41800(10) 0.0451(7) Uani 1 1 d . . .
H15 H 0.1340 0.8341 0.4381 0.054 Uiso 1 1 calc R . .
C16 C 0.1103(2) 0.9728(3) 0.43768(10) 0.0494(8) Uani 1 1 d . . .
H16 H 0.0789 0.9763 0.4716 0.059 Uiso 1 1 calc R . .
C17 C 0.1228(2) 1.0524(2) 0.40857(10) 0.0428(7) Uani 1 1 d . . .
H17 H 0.1001 1.1106 0.4222 0.051 Uiso 1 1 calc R . .
C18 C 0.1690(2) 1.04644(18) 0.35909(9) 0.0297(5) Uani 1 1 d . . .
H18 H 0.1770 1.1012 0.3391 0.036 Uiso 1 1 calc R . .
C19 C 0.20553(19) 1.04790(14) 0.22989(8) 0.0196(4) Uani 1 1 d . . .
C20 C 0.0780(2) 1.06591(15) 0.22995(9) 0.0247(5) Uani 1 1 d . . .
H20 H 0.0291 1.0295 0.2516 0.030 Uiso 1 1 calc R . .
C21 C 0.0211(2) 1.13546(17) 0.19929(9) 0.0305(5) Uani 1 1 d . . .
H21 H -0.0657 1.1460 0.1998 0.037 Uiso 1 1 calc R . .
C22 C 0.0911(2) 1.18944(17) 0.16791(9) 0.0325(6) Uani 1 1 d . . .
H22 H 0.0524 1.2372 0.1469 0.039 Uiso 1 1 calc R . .
C23 C 0.2174(2) 1.17371(17) 0.16722(9) 0.0308(5) Uani 1 1 d . . .
H23 H 0.2658 1.2113 0.1460 0.037 Uiso 1 1 calc R . .
C24 C 0.2741(2) 1.10290(15) 0.19760(8) 0.0238(5) Uani 1 1 d . . .
H24 H 0.3607 1.0919 0.1963 0.029 Uiso 1 1 calc R . .
C25 C 0.75352(18) 0.91317(15) 0.22496(8) 0.0194(4) Uani 1 1 d . . .
H25A H 0.7794 0.9741 0.2119 0.023 Uiso 1 1 calc R . .
H25B H 0.8282 0.8834 0.2427 0.023 Uiso 1 1 calc R . .
C26A C 0.8030(5) 0.9070(4) 0.42711(19) 0.0381(13) Uani 0.554(5) 1 d PU A 1
H26A H 0.8557 0.9465 0.4069 0.057 Uiso 0.554(5) 1 calc PR A 1
H26B H 0.8098 0.8429 0.4153 0.057 Uiso 0.554(5) 1 calc PR A 1
H26C H 0.8303 0.9112 0.4648 0.057 Uiso 0.554(5) 1 calc PR A 1
C27A C 0.6631(5) 1.0395(3) 0.43919(16) 0.0335(12) Uani 0.554(5) 1 d PU A 1
H27A H 0.7162 1.0787 0.4189 0.050 Uiso 0.554(5) 1 calc PR A 1
H27B H 0.6936 1.0407 0.4766 0.050 Uiso 0.554(5) 1 calc PR A 1
H27C H 0.5774 1.0626 0.4353 0.050 Uiso 0.554(5) 1 calc PR A 1
C28A C 0.5862(5) 0.8788(4) 0.44966(18) 0.0455(15) Uani 0.554(5) 1 d PU A 1
H28A H 0.4994 0.8991 0.4441 0.068 Uiso 0.554(5) 1 calc PR A 1
H28B H 0.6139 0.8835 0.4873 0.068 Uiso 0.554(5) 1 calc PR A 1
H28C H 0.5928 0.8145 0.4381 0.068 Uiso 0.554(5) 1 calc PR A 1
C29A C 0.6666(12) 0.9389(8) 0.4182(7) 0.0201(15) Uani 0.554(5) 1 d PU A 1
C26B C 0.7523(6) 0.8654(4) 0.4340(2) 0.0270(13) Uani 0.446(5) 1 d PU A 2
H26D H 0.8169 0.8531 0.4098 0.041 Uiso 0.446(5) 1 calc PR A 2
H26E H 0.6932 0.8138 0.4327 0.041 Uiso 0.446(5) 1 calc PR A 2
H26F H 0.7908 0.8721 0.4701 0.041 Uiso 0.446(5) 1 calc PR A 2
C27B C 0.7720(6) 1.0357(4) 0.4211(2) 0.0369(16) Uani 0.446(5) 1 d PU A 2
H27D H 0.8373 1.0260 0.3969 0.055 Uiso 0.446(5) 1 calc PR A 2
H27E H 0.8099 1.0406 0.4574 0.055 Uiso 0.446(5) 1 calc PR A 2
H27F H 0.7268 1.0928 0.4116 0.055 Uiso 0.446(5) 1 calc PR A 2
C28B C 0.5839(5) 0.9693(5) 0.45370(19) 0.047(2) Uani 0.446(5) 1 d PU A 2
H28D H 0.5353 1.0243 0.4430 0.071 Uiso 0.446(5) 1 calc PR A 2
H28E H 0.6218 0.9777 0.4898 0.071 Uiso 0.446(5) 1 calc PR A 2
H28F H 0.5291 0.9152 0.4525 0.071 Uiso 0.446(5) 1 calc PR A 2
C29B C 0.6828(16) 0.9553(10) 0.4172(8) 0.0201(15) Uani 0.446(5) 1 d PU A 2
C30 C 0.6522(2) 0.76832(14) 0.19657(8) 0.0209(4) Uani 1 1 d . . .
H30A H 0.5983 0.7839 0.2251 0.025 Uiso 1 1 calc R . .
H30B H 0.7194 0.7276 0.2119 0.025 Uiso 1 1 calc R . .
C31 C 0.5754(2) 0.71495(15) 0.15397(8) 0.0243(5) Uani 1 1 d . . .
H31A H 0.5565 0.6533 0.1682 0.029 Uiso 1 1 calc R . .
H31B H 0.6268 0.7053 0.1238 0.029 Uiso 1 1 calc R . .
C32 C 0.4532(2) 0.75993(15) 0.13323(9) 0.0252(5) Uani 1 1 d . . .
H32A H 0.4003 0.7123 0.1147 0.030 Uiso 1 1 calc R . .
H32B H 0.4095 0.7815 0.1638 0.030 Uiso 1 1 calc R . .
C33 C 0.3399(2) 0.87939(19) 0.08460(10) 0.0348(6) Uani 1 1 d . . .
H33A H 0.3449 0.9300 0.0592 0.052 Uiso 1 1 calc R . .
H33B H 0.3085 0.9030 0.1172 0.052 Uiso 1 1 calc R . .
H33C H 0.2834 0.8317 0.0694 0.052 Uiso 1 1 calc R . .
C34 C 0.5124(2) 0.80827(18) 0.04658(9) 0.0327(6) Uani 1 1 d . . .
H34A H 0.4586 0.7592 0.0311 0.049 Uiso 1 1 calc R . .
H34B H 0.5973 0.7847 0.0534 0.049 Uiso 1 1 calc R . .
H34C H 0.5125 0.8604 0.0220 0.049 Uiso 1 1 calc R . .
C35 C 0.81781(19) 0.83036(15) 0.14834(8) 0.0207(4) Uani 1 1 d . . .
H35A H 0.7908 0.7845 0.1208 0.025 Uiso 1 1 calc R . .
H35B H 0.8818 0.8007 0.1729 0.025 Uiso 1 1 calc R . .
C36 C 0.8763(2) 0.91201(15) 0.12208(8) 0.0239(5) Uani 1 1 d . . .
H36A H 0.9212 0.9507 0.1495 0.029 Uiso 1 1 calc R . .
H36B H 0.8098 0.9502 0.1039 0.029 Uiso 1 1 calc R . .
C37 C 0.9667(2) 0.88145(16) 0.08212(8) 0.0245(5) Uani 1 1 d . . .
H37A H 1.0054 0.9369 0.0675 0.029 Uiso 1 1 calc R . .
H37B H 1.0338 0.8442 0.1006 0.029 Uiso 1 1 calc R . .
C38 C 0.8288(3) 0.8847(2) 0.00261(10) 0.0481(8) Uani 1 1 d . . .
H38A H 0.8801 0.9315 -0.0132 0.072 Uiso 1 1 calc R . .
H38B H 0.7656 0.9152 0.0222 0.072 Uiso 1 1 calc R . .
H38C H 0.7880 0.8462 -0.0254 0.072 Uiso 1 1 calc R . .
C39 C 1.0018(3) 0.7816(2) 0.00980(11) 0.0440(7) Uani 1 1 d . . .
H39A H 0.9614 0.7456 -0.0194 0.066 Uiso 1 1 calc R . .
H39B H 1.0514 0.7404 0.0338 0.066 Uiso 1 1 calc R . .
H39C H 1.0562 0.8283 -0.0043 0.066 Uiso 1 1 calc R . .
C40 C 0.4878(2) 1.12588(18) 0.09519(10) 0.0355(6) Uani 1 1 d . . .
H40A H 0.5013 1.1510 0.1310 0.053 Uiso 1 1 calc R . .
H40B H 0.4094 1.0913 0.0918 0.053 Uiso 1 1 calc R . .
H40C H 0.4838 1.1766 0.0696 0.053 Uiso 1 1 calc R . .
C41 C 0.5955(2) 1.06126(16) 0.08441(9) 0.0268(5) Uani 1 1 d . . .
H41 H 0.5781 1.0375 0.0476 0.032 Uiso 1 1 calc R . .
C42 C 0.7132(2) 1.12089(18) 0.08442(12) 0.0418(6) Uani 1 1 d . . .
H42A H 0.6959 1.1753 0.0621 0.063 Uiso 1 1 calc R . .
H42B H 0.7803 1.0848 0.0706 0.063 Uiso 1 1 calc R . .
H42C H 0.7385 1.1407 0.1206 0.063 Uiso 1 1 calc R . .

loop_
_atom_site_aniso_label
_atom_site_aniso_U_11
_atom_site_aniso_U_22
_atom_site_aniso_U_33
_atom_site_aniso_U_23
_atom_site_aniso_U_13
_atom_site_aniso_U_12
Mg1 0.0197(4) 0.0206(4) 0.0162(3) 0.0009(3) 0.0033(3) 0.0002(3)
Si1 0.0162(3) 0.0169(3) 0.0162(3) -0.0003(2) 0.0031(2) 0.0009(2)
O1 0.0191(7) 0.0219(7) 0.0155(7) 0.0008(6) 0.0023(5) 0.0028(6)
N1 0.0173(9) 0.0177(8) 0.0179(8) -0.0008(7) 0.0055(7) 0.0002(7)
N2 0.0229(10) 0.0288(10) 0.0198(9) -0.0023(7) 0.0028(7) -0.0022(8)
N3 0.0249(10) 0.0426(12) 0.0238(10) -0.0070(9) 0.0071(8) -0.0069(9)
C1 0.0167(10) 0.0135(9) 0.0204(10) 0.0001(8) 0.0022(8) 0.0003(8)
C2 0.0216(10) 0.0106(9) 0.0183(10) -0.0009(7) 0.0023(8) -0.0024(8)
C3 0.0179(10) 0.0129(9) 0.0205(10) -0.0011(8) 0.0035(8) -0.0022(8)
C4 0.0189(10) 0.0161(10) 0.0227(10) -0.0010(8) -0.0007(8) 0.0000(8)
C5 0.0239(11) 0.0188(10) 0.0176(10) 0.0006(8) 0.0011(8) 0.0004(9)
C6 0.0223(10) 0.0163(10) 0.0187(10) -0.0012(8) 0.0054(8) 0.0010(8)
C7 0.0188(10) 0.0187(10) 0.0189(10) 0.0005(8) 0.0069(8) -0.0007(8)
C8 0.0199(10) 0.0206(11) 0.0250(11) 0.0031(8) 0.0055(8) -0.0002(9)
C9 0.0251(11) 0.0192(11) 0.0318(12) 0.0055(9) 0.0079(9) 0.0049(9)
C10 0.0295(12) 0.0178(11) 0.0356(13) -0.0040(9) 0.0103(10) -0.0017(9)
C11 0.0231(11) 0.0247(12) 0.0320(12) -0.0051(9) 0.0017(9) -0.0033(9)
C12 0.0199(11) 0.0192(10) 0.0266(11) 0.0003(8) 0.0032(8) 0.0025(8)
C13 0.0140(10) 0.0315(12) 0.0195(10) -0.0021(9) 0.0028(8) -0.0013(9)
C14 0.0303(13) 0.0406(14) 0.0272(12) 0.0058(10) 0.0101(10) 0.0020(11)
C15 0.0377(15) 0.069(2) 0.0298(14) 0.0136(13) 0.0125(11) -0.0007(14)
C16 0.0316(14) 0.094(3) 0.0240(13) -0.0055(15) 0.0115(11) 0.0034(15)
C17 0.0284(13) 0.0641(19) 0.0366(14) -0.0217(14) 0.0069(11) 0.0070(13)
C18 0.0251(12) 0.0373(13) 0.0269(12) -0.0082(10) 0.0028(9) 0.0007(10)
C19 0.0233(11) 0.0171(10) 0.0184(10) -0.0034(8) 0.0010(8) 0.0028(9)
C20 0.0214(11) 0.0253(12) 0.0276(11) 0.0014(9) 0.0031(9) 0.0004(9)
C21 0.0219(12) 0.0336(13) 0.0356(13) 0.0016(10) -0.0001(10) 0.0078(10)
C22 0.0351(13) 0.0314(13) 0.0312(13) 0.0087(10) 0.0036(10) 0.0128(11)
C23 0.0337(13) 0.0291(12) 0.0311(12) 0.0080(10) 0.0119(10) 0.0066(10)
C24 0.0245(11) 0.0219(11) 0.0257(11) 0.0008(9) 0.0068(9) 0.0042(9)
C25 0.0157(10) 0.0235(11) 0.0190(10) -0.0007(8) 0.0010(8) -0.0002(8)
C26A 0.040(3) 0.049(3) 0.023(2) -0.010(2) -0.010(2) 0.017(3)
C27A 0.049(3) 0.030(2) 0.020(2) -0.0032(17) -0.0074(19) 0.004(2)
C28A 0.059(3) 0.051(3) 0.025(2) 0.014(2) -0.004(2) -0.018(3)
C29A 0.022(3) 0.019(3) 0.0186(11) -0.001(2) -0.0007(19) -0.003(2)
C26B 0.030(3) 0.029(3) 0.021(3) 0.000(2) -0.004(2) -0.001(2)
C27B 0.047(4) 0.027(3) 0.033(3) -0.004(2) -0.018(3) 0.004(3)
C28B 0.045(4) 0.072(5) 0.023(3) -0.010(3) -0.006(2) 0.016(3)
C29B 0.022(3) 0.019(3) 0.0186(11) -0.001(2) -0.0007(19) -0.003(2)
C30 0.0239(11) 0.0176(10) 0.0219(10) 0.0018(8) 0.0068(8) 0.0012(8)
C31 0.0327(12) 0.0169(10) 0.0241(11) -0.0014(8) 0.0078(9) -0.0055(9)
C32 0.0259(12) 0.0237(11) 0.0264(11) -0.0046(9) 0.0051(9) -0.0089(9)
C33 0.0238(12) 0.0454(15) 0.0341(13) -0.0003(11) -0.0042(10) -0.0021(11)
C34 0.0417(14) 0.0368(14) 0.0199(11) -0.0055(10) 0.0040(10) -0.0045(11)
C35 0.0182(10) 0.0240(11) 0.0204(10) 0.0001(8) 0.0045(8) 0.0032(9)
C36 0.0221(11) 0.0263(11) 0.0239(11) -0.0017(9) 0.0054(9) -0.0008(9)
C37 0.0193(11) 0.0317(12) 0.0231(11) -0.0011(9) 0.0057(8) -0.0036(9)
C38 0.0383(15) 0.079(2) 0.0266(13) 0.0064(14) -0.0033(11) -0.0079(15)
C39 0.0385(15) 0.0568(18) 0.0391(15) -0.0225(13) 0.0184(12) -0.0144(13)
C40 0.0400(14) 0.0376(14) 0.0298(13) 0.0091(11) 0.0089(11) 0.0099(12)
C41 0.0337(13) 0.0269(12) 0.0205(11) 0.0030(9) 0.0058(9) 0.0019(10)
C42 0.0411(15) 0.0288(13) 0.0564(17) 0.0146(12) 0.0101(13) -0.0010(12)

loop_
_atom_type_symbol
_atom_type_description
_atom_type_scat_dispersion_real
_atom_type_scat_dispersion_imag
_atom_type_scat_source
C C 0.0033 0.0016 'International Tables Vol C Tables 4.2.6.8 and 6.1.1.4'
H H 0.0000 0.0000 'International Tables Vol C Tables 4.2.6.8 and 6.1.1.4'
N N 0.0061 0.0033 'International Tables Vol C Tables 4.2.6.8 and 6.1.1.4'
O O 0.0106 0.0060 'International Tables Vol C Tables 4.2.6.8 and 6.1.1.4'
Mg Mg 0.0486 0.0363 'International Tables Vol C Tables 4.2.6.8 and 6.1.1.4'
Si Si 0.0817 0.0704 'International Tables Vol C Tables 4.2.6.8 and 6.1.1.4'

loop_
_geom_angle_atom_site_label_1
_geom_angle_atom_site_label_2
_geom_angle_atom_site_label_3
_geom_angle
O1 Mg1 N2 101.61(7)
O1 Mg1 C41 121.48(8)
N2 Mg1 C41 110.27(8)
O1 Mg1 N1 89.34(6)
N2 Mg1 N1 96.61(7)
C41 Mg1 N1 131.72(8)
C1 Si1 C19 118.32(9)
C1 Si1 C7 104.98(9)
C19 Si1 C7 112.43(9)
C1 Si1 C13 106.89(9)
C19 Si1 C13 106.32(9)
C7 Si1 C13 107.36(9)
C2 O1 Mg1 131.24(13)
C35 N1 C30 108.37(15)
C35 N1 C25 108.98(15)
C30 N1 C25 109.66(15)
C35 N1 Mg1 115.21(12)
C30 N1 Mg1 112.56(12)
C25 N1 Mg1 101.81(12)
C34 N2 C33 108.15(18)
C34 N2 C32 110.85(18)
C33 N2 C32 107.99(17)
C34 N2 Mg1 114.47(14)
C33 N2 Mg1 105.70(14)
C32 N2 Mg1 109.35(13)
C39 N3 C38 109.9(2)
C39 N3 C37 109.93(18)
C38 N3 C37 111.3(2)
C6 C1 C2 119.27(18)
C6 C1 Si1 120.34(15)
C2 C1 Si1 119.05(14)
O1 C2 C1 120.10(17)
O1 C2 C3 121.70(17)
C1 C2 C3 118.17(17)
C4 C3 C2 119.64(18)
C4 C3 C25 118.63(18)
C2 C3 C25 121.68(17)
C3 C4 C5 122.97(19)
C3 C4 H4 118.5
C5 C4 H4 118.5
C6 C5 C4 116.39(18)
C6 C5 C29A 119.3(5)
C4 C5 C29A 124.2(6)
C5 C6 C1 123.26(18)
C5 C6 H6 118.4
C1 C6 H6 118.4
C12 C7 C8 117.13(19)
C12 C7 Si1 123.46(16)
C8 C7 Si1 119.40(16)
C9 C8 C7 121.8(2)
C9 C8 H8 119.1
C7 C8 H8 119.1
C10 C9 C8 119.8(2)
C10 C9 H9 120.1
C8 C9 H9 120.1
C9 C10 C11 119.8(2)
C9 C10 H10 120.1
C11 C10 H10 120.1
C10 C11 C12 119.9(2)
C10 C11 H11 120.0
C12 C11 H11 120.0
C11 C12 C7 121.6(2)
C11 C12 H12 119.2
C7 C12 H12 119.2
C14 C13 C18 117.2(2)
C14 C13 Si1 121.18(17)
C18 C13 Si1 121.41(17)
C15 C14 C13 121.5(3)
C15 C14 H14 119.2
C13 C14 H14 119.2
C16 C15 C14 119.8(3)
C16 C15 H15 120.1
C14 C15 H15 120.1
C15 C16 C17 120.5(2)
C15 C16 H16 119.8
C17 C16 H16 119.8
C16 C17 C18 119.3(3)
C16 C17 H17 120.4
C18 C17 H17 120.4
C17 C18 C13 121.8(2)
C17 C18 H18 119.1
C13 C18 H18 119.1
C24 C19 C20 117.40(19)
C24 C19 Si1 121.92(16)
C20 C19 Si1 120.64(16)
C21 C20 C19 121.7(2)
C21 C20 H20 119.1
C19 C20 H20 119.1
C22 C21 C20 119.9(2)
C22 C21 H21 120.1
C20 C21 H21 120.1
C21 C22 C23 119.8(2)
C21 C22 H22 120.1
C23 C22 H22 120.1
C22 C23 C24 120.2(2)
C22 C23 H23 119.9
C24 C23 H23 119.9
C23 C24 C19 121.0(2)
C23 C24 H24 119.5
C19 C24 H24 119.5
N1 C25 C3 115.95(16)
N1 C25 H25A 108.3
C3 C25 H25A 108.3
N1 C25 H25B 108.3
C3 C25 H25B 108.3
H25A C25 H25B 107.4
C29A C26A H26A 109.5
C29A C26A H26B 109.5
H26A C26A H26B 109.5
C29A C26A H26C 109.5
H26A C26A H26C 109.5
H26B C26A H26C 109.5
C29A C27A H27A 109.5
C29A C27A H27B 109.5
H27A C27A H27B 109.5
C29A C27A H27C 109.5
H27A C27A H27C 109.5
H27B C27A H27C 109.5
C29A C28A H28A 109.5
C29A C28A H28B 109.5
H28A C28A H28B 109.5
C29A C28A H28C 109.5
H28A C28A H28C 109.5
H28B C28A H28C 109.5
C28A C29A C5 113.6(8)
C28A C29A C26A 109.4(9)
C5 C29A C26A 111.3(10)
C28A C29A C27A 109.3(10)
C5 C29A C27A 106.6(8)
C26A C29A C27A 106.3(8)
H26D C26B H26E 109.5
H26D C26B H26F 109.5
H26E C26B H26F 109.5
H27D C27B H27E 109.5
H27D C27B H27F 109.5
H27E C27B H27F 109.5
H28D C28B H28E 109.5
H28D C28B H28F 109.5
H28E C28B H28F 109.5
N1 C30 C31 114.91(17)
N1 C30 H30A 108.5
C31 C30 H30A 108.5
N1 C30 H30B 108.5
C31 C30 H30B 108.5
H30A C30 H30B 107.5
C30 C31 C32 115.80(18)
C30 C31 H31A 108.3
C32 C31 H31A 108.3
C30 C31 H31B 108.3
C32 C31 H31B 108.3
H31A C31 H31B 107.4
N2 C32 C31 115.40(17)
N2 C32 H32A 108.4
C31 C32 H32A 108.4
N2 C32 H32B 108.4
C31 C32 H32B 108.4
H32A C32 H32B 107.5
N2 C33 H33A 109.5
N2 C33 H33B 109.5
H33A C33 H33B 109.5
N2 C33 H33C 109.5
H33A C33 H33C 109.5
H33B C33 H33C 109.5
N2 C34 H34A 109.5
N2 C34 H34B 109.5
H34A C34 H34B 109.5
N2 C34 H34C 109.5
H34A C34 H34C 109.5
H34B C34 H34C 109.5
N1 C35 C36 113.89(17)
N1 C35 H35A 108.8
C36 C35 H35A 108.8
N1 C35 H35B 108.8
C36 C35 H35B 108.8
H35A C35 H35B 107.7
C35 C36 C37 112.02(18)
C35 C36 H36A 109.2
C37 C36 H36A 109.2
C35 C36 H36B 109.2
C37 C36 H36B 109.2
H36A C36 H36B 107.9
N3 C37 C36 113.21(17)
N3 C37 H37A 108.9
C36 C37 H37A 108.9
N3 C37 H37B 108.9
C36 C37 H37B 108.9
H37A C37 H37B 107.8
N3 C38 H38A 109.5
N3 C38 H38B 109.5
H38A C38 H38B 109.5
N3 C38 H38C 109.5
H38A C38 H38C 109.5
H38B C38 H38C 109.5
N3 C39 H39A 109.5
N3 C39 H39B 109.5
H39A C39 H39B 109.5
N3 C39 H39C 109.5
H39A C39 H39C 109.5
H39B C39 H39C 109.5
C41 C40 H40A 109.5
C41 C40 H40B 109.5
H40A C40 H40B 109.5
C41 C40 H40C 109.5
H40A C40 H40C 109.5
H40B C40 H40C 109.5
C40 C41 C42 107.1(2)
C40 C41 Mg1 104.07(15)
C42 C41 Mg1 124.35(16)
C40 C41 H41 106.7
C42 C41 H41 106.7
Mg1 C41 H41 106.7
C41 C42 H42A 109.5
C41 C42 H42B 109.5
H42A C42 H42B 109.5
C41 C42 H42C 109.5
H42A C42 H42C 109.5
H42B C42 H42C 109.5

loop_
_geom_bond_atom_site_label_1
_geom_bond_atom_site_label_2
_geom_bond_distance
Mg1 O1 1.9187(15)
Mg1 N2 2.1465(19)
Mg1 C41 2.159(2)
Mg1 N1 2.1691(18)
Si1 C1 1.865(2)
Si1 C19 1.879(2)
Si1 C7 1.881(2)
Si1 C13 1.886(2)
O1 C2 1.318(2)
N1 C35 1.487(2)
N1 C30 1.493(3)
N1 C25 1.500(2)
N2 C34 1.476(3)
N2 C33 1.481(3)
N2 C32 1.488(3)
N3 C39 1.457(3)
N3 C38 1.457(3)
N3 C37 1.462(3)
C1 C6 1.397(3)
C1 C2 1.417(3)
C2 C3 1.422(3)
C3 C4 1.389(3)
C3 C25 1.515(3)
C4 C5 1.397(3)
C4 H4 0.9500
C5 C6 1.391(3)
C5 C29A 1.527(17)
C6 H6 0.9500
C7 C12 1.395(3)
C7 C8 1.402(3)
C8 C9 1.386(3)
C8 H8 0.9500
C9 C10 1.385(3)
C9 H9 0.9500
C10 C11 1.387(3)
C10 H10 0.9500
C11 C12 1.390(3)
C11 H11 0.9500
C12 H12 0.9500
C13 C14 1.392(3)
C13 C18 1.395(3)
C14 C15 1.389(3)
C14 H14 0.9500
C15 C16 1.373(4)
C15 H15 0.9500
C16 C17 1.381(4)
C16 H16 0.9500
C17 C18 1.390(3)
C17 H17 0.9500
C18 H18 0.9500
C19 C24 1.396(3)
C19 C20 1.400(3)
C20 C21 1.385(3)
C20 H20 0.9500
C21 C22 1.381(3)
C21 H21 0.9500
C22 C23 1.382(3)
C22 H22 0.9500
C23 C24 1.394(3)
C23 H23 0.9500
C24 H24 0.9500
C25 H25A 0.9900
C25 H25B 0.9900
C26A C29A 1.541(14)
C26A H26A 0.9800
C26A H26B 0.9800
C26A H26C 0.9800
C27A C29A 1.552(13)
C27A H27A 0.9800
C27A H27B 0.9800
C27A H27C 0.9800
C28A C29A 1.502(14)
C28A H28A 0.9800
C28A H28B 0.9800
C28A H28C 0.9800
C26B H26D 0.9800
C26B H26E 0.9800
C26B H26F 0.9800
C27B H27D 0.9800
C27B H27E 0.9800
C27B H27F 0.9800
C28B H28D 0.9800
C28B H28E 0.9800
C28B H28F 0.9800
C30 C31 1.520(3)
C30 H30A 0.9900
C30 H30B 0.9900
C31 C32 1.525(3)
C31 H31A 0.9900
C31 H31B 0.9900
C32 H32A 0.9900
C32 H32B 0.9900
C33 H33A 0.9800
C33 H33B 0.9800
C33 H33C 0.9800
C34 H34A 0.9800
C34 H34B 0.9800
C34 H34C 0.9800
C35 C36 1.519(3)
C35 H35A 0.9900
C35 H35B 0.9900
C36 C37 1.527(3)
C36 H36A 0.9900
C36 H36B 0.9900
C37 H37A 0.9900
C37 H37B 0.9900
C38 H38A 0.9800
C38 H38B 0.9800
C38 H38C 0.9800
C39 H39A 0.9800
C39 H39B 0.9800
C39 H39C 0.9800
C40 C41 1.533(3)
C40 H40A 0.9800
C40 H40B 0.9800
C40 H40C 0.9800
C41 C42 1.534(3)
C41 H41 1.0000
C42 H42A 0.9800
C42 H42B 0.9800
C42 H42C 0.9800

loop_
_geom_torsion_atom_site_label_1
_geom_torsion_atom_site_label_2
_geom_torsion_atom_site_label_3
_geom_torsion_atom_site_label_4
_geom_torsion
N2 Mg1 O1 C2 122.61(17)
C41 Mg1 O1 C2 -114.67(17)
N1 Mg1 O1 C2 25.99(17)
O1 Mg1 N1 C35 -171.10(14)
N2 Mg1 N1 C35 87.28(14)
C41 Mg1 N1 C35 -37.51(18)
O1 Mg1 N1 C30 63.97(13)
N2 Mg1 N1 C30 -37.65(13)
C41 Mg1 N1 C30 -162.44(13)
O1 Mg1 N1 C25 -53.35(12)
N2 Mg1 N1 C25 -154.97(12)
C41 Mg1 N1 C25 80.24(15)
O1 Mg1 N2 C34 -175.74(15)
C41 Mg1 N2 C34 54.15(18)
N1 Mg1 N2 C34 -85.05(16)
O1 Mg1 N2 C33 65.35(15)
C41 Mg1 N2 C33 -64.76(16)
N1 Mg1 N2 C33 156.04(14)
O1 Mg1 N2 C32 -50.68(14)
C41 Mg1 N2 C32 179.21(14)
N1 Mg1 N2 C32 40.01(14)
C19 Si1 C1 C6 127.31(16)
C7 Si1 C1 C6 -106.34(17)
C13 Si1 C1 C6 7.49(19)
C19 Si1 C1 C2 -66.01(18)
C7 Si1 C1 C2 60.35(17)
C13 Si1 C1 C2 174.18(16)
Mg1 O1 C2 C1 -178.78(14)
Mg1 O1 C2 C3 -0.8(3)
C6 C1 C2 O1 -176.19(17)
Si1 C1 C2 O1 17.0(3)
C6 C1 C2 C3 5.8(3)
Si1 C1 C2 C3 -161.06(15)
O1 C2 C3 C4 177.93(18)
C1 C2 C3 C4 -4.1(3)
O1 C2 C3 C25 0.7(3)
C1 C2 C3 C25 178.66(18)
C2 C3 C4 C5 -1.0(3)
C25 C3 C4 C5 176.37(19)
C3 C4 C5 C6 4.2(3)
C3 C4 C5 C29A -179.9(5)
C4 C5 C6 C1 -2.3(3)
C29A C5 C6 C1 -178.5(5)
C2 C1 C6 C5 -2.6(3)
Si1 C1 C6 C5 164.04(16)
C1 Si1 C7 C12 -148.37(17)
C19 Si1 C7 C12 -18.5(2)
C13 Si1 C7 C12 98.13(18)
C1 Si1 C7 C8 32.51(18)
C19 Si1 C7 C8 162.42(16)
C13 Si1 C7 C8 -80.99(18)
C12 C7 C8 C9 0.1(3)
Si1 C7 C8 C9 179.29(16)
C7 C8 C9 C10 0.2(3)
C8 C9 C10 C11 -0.5(3)
C9 C10 C11 C12 0.4(3)
C10 C11 C12 C7 -0.1(3)
C8 C7 C12 C11 -0.2(3)
Si1 C7 C12 C11 -179.32(16)
C1 Si1 C13 C14 -84.15(19)
C19 Si1 C13 C14 148.59(18)
C7 Si1 C13 C14 28.1(2)
C1 Si1 C13 C18 90.21(19)
C19 Si1 C13 C18 -37.1(2)
C7 Si1 C13 C18 -157.58(17)
C18 C13 C14 C15 -0.5(3)
Si1 C13 C14 C15 174.10(19)
C13 C14 C15 C16 0.1(4)
C14 C15 C16 C17 0.2(4)
C15 C16 C17 C18 0.0(4)
C16 C17 C18 C13 -0.4(4)
C14 C13 C18 C17 0.6(3)
Si1 C13 C18 C17 -173.93(18)
C1 Si1 C19 C24 19.6(2)
C7 Si1 C19 C24 -103.11(18)
C13 Si1 C19 C24 139.68(17)
C1 Si1 C19 C20 -157.88(16)
C7 Si1 C19 C20 79.44(18)
C13 Si1 C19 C20 -37.77(19)
C24 C19 C20 C21 0.0(3)
Si1 C19 C20 C21 177.57(18)
C19 C20 C21 C22 -0.5(4)
C20 C21 C22 C23 0.1(4)
C21 C22 C23 C24 0.8(4)
C22 C23 C24 C19 -1.2(4)
C20 C19 C24 C23 0.8(3)
Si1 C19 C24 C23 -176.70(17)
C35 N1 C25 C3 -168.25(17)
C30 N1 C25 C3 -49.8(2)
Mg1 N1 C25 C3 69.61(18)
C4 C3 C25 N1 138.58(19)
C2 C3 C25 N1 -44.1(3)
C6 C5 C29A C28A 48.8(10)
C4 C5 C29A C28A -127.0(7)
C6 C5 C29A C26A 172.8(5)
C4 C5 C29A C26A -3.0(9)
C6 C5 C29A C27A -71.7(8)
C4 C5 C29A C27A 112.5(7)
C35 N1 C30 C31 -75.7(2)
C25 N1 C30 C31 165.41(17)
Mg1 N1 C30 C31 52.8(2)
N1 C30 C31 C32 -69.5(2)
C34 N2 C32 C31 66.9(2)
C33 N2 C32 C31 -174.83(18)
Mg1 N2 C32 C31 -60.3(2)
C30 C31 C32 N2 75.4(2)
C30 N1 C35 C36 173.59(17)
C25 N1 C35 C36 -67.1(2)
Mg1 N1 C35 C36 46.5(2)
N1 C35 C36 C37 -166.98(17)
C39 N3 C37 C36 -165.9(2)
C38 N3 C37 C36 72.1(2)
C35 C36 C37 N3 61.5(2)
O1 Mg1 C41 C40 -25.61(19)
N2 Mg1 C41 C40 92.93(16)
N1 Mg1 C41 C40 -147.48(14)
O1 Mg1 C41 C42 97.0(2)
N2 Mg1 C41 C42 -144.47(19)
N1 Mg1 C41 C42 -24.9(2)
